data_4077278
loop_
_publ_author_name
'Zi, Guofu'
'Yang, Qingchuan'
'Mak, Thomas C. W.'
'Xie, Zuowei'

_publ_section_title
;
 Tetramethylcyclopentadienyl vs Cyclopentadienyl Substituents. Synthesis
 and Structural Characterization of Organolanthanide Compounds Derived
 from the Versatile Ligand Me2Si(C5Me4H)(C2B10H11)
;
_journal_issue 11
_journal_name_full Organometallics
_journal_page_first 2359
_journal_paper_doi 10.1021/om010031i
_journal_volume 20
_journal_year 2001
_chemical_formula_sum 'C54 H112 B20 Li4 O7 Si2'
_chemical_formula_weight 1173.58
_chemical_name_systematic
; 
 ? 
;
_space_group_IT_number 9
_symmetry_cell_setting monoclinic
_symmetry_space_group_name_Hall 'C -2yc'
_symmetry_space_group_name_H-M 'C 1 c 1'
_atom_sites_solution_hydrogens geom
_atom_sites_solution_primary direct
_atom_sites_solution_secondary difmap
_audit_creation_method SHELXL-97
_cell_angle_alpha 90.00
_cell_angle_beta 90.00(3)
_cell_angle_gamma 90.00
_cell_formula_units_Z 4
_cell_length_a 38.213(8)
_cell_length_b 10.460(2)
_cell_length_c 18.533(4)
_cell_measurement_temperature 293(2)
_cell_volume 7408(3)
_computing_structure_refinement 'SHELXL-97 (Sheldrick, 1997)'
_computing_structure_solution 'SHELXS-97 (Sheldrick, 1990)'
_diffrn_ambient_temperature 293(2)
_diffrn_measured_fraction_theta_full 0.630
_diffrn_measured_fraction_theta_max 0.630
_diffrn_radiation_monochromator graphite
_diffrn_radiation_source 'fine-focus sealed tube'
_diffrn_radiation_type MoK\a
_diffrn_radiation_wavelength 0.71073
_diffrn_reflns_av_R_equivalents 0.0000
_diffrn_reflns_av_sigmaI/netI 0.0846
_diffrn_reflns_limit_h_max 40
_diffrn_reflns_limit_h_min -40
_diffrn_reflns_limit_k_max 10
_diffrn_reflns_limit_k_min 0
_diffrn_reflns_limit_l_max 19
_diffrn_reflns_limit_l_min -19
_diffrn_reflns_number 4683
_diffrn_reflns_theta_full 25.00
_diffrn_reflns_theta_max 25.00
_diffrn_reflns_theta_min 2.30
_exptl_absorpt_coefficient_mu 0.091
_exptl_absorpt_correction_T_max 1.000
_exptl_absorpt_correction_T_min 0.737
_exptl_absorpt_correction_type abscor
_exptl_crystal_colour colorless
_exptl_crystal_density_diffrn 1.052
_exptl_crystal_density_method 'not measured'
_exptl_crystal_description block
_exptl_crystal_F_000 2528
_exptl_crystal_size_max 0.40
_exptl_crystal_size_mid 0.40
_exptl_crystal_size_min 0.20
_refine_diff_density_max 0.366
_refine_diff_density_min -0.331
_refine_diff_density_rms 0.061
_refine_ls_abs_structure_details 'Flack H D (1983), Acta Cryst. A39, 876-881'
_refine_ls_abs_structure_Flack 0.1(4)
_refine_ls_extinction_coef 0.00000(12)
_refine_ls_extinction_expression Fc^*^=kFc[1+0.001xFc^2^\l^3^/sin(2\q)]^-1/4^
_refine_ls_extinction_method SHELXL
_refine_ls_goodness_of_fit_ref 1.195
_refine_ls_hydrogen_treatment mixed
_refine_ls_matrix_type full
_refine_ls_number_parameters 805
_refine_ls_number_reflns 4683
_refine_ls_number_restraints 20
_refine_ls_restrained_S_all 1.194
_refine_ls_R_factor_all 0.1287
_refine_ls_R_factor_gt 0.1092
_refine_ls_shift/su_max 0.985
_refine_ls_shift/su_mean 0.034
_refine_ls_structure_factor_coef Fsqd
_refine_ls_weighting_details 'calc w=1/[\s^2^(Fo^2^)+(0.2000P)^2^+0.0000P] where P=(Fo^2^+2Fc^2^)/3'
_refine_ls_weighting_scheme calc
_refine_ls_wR_factor_gt 0.2779
_refine_ls_wR_factor_ref 0.3002
_reflns_number_gt 3617
_reflns_number_total 4683
_reflns_threshold_expression >2sigma(I)
_cod_data_source_file om010031i.cif
_cod_data_source_block compound_2
_cod_original_sg_symbol_H-M Cc
_cod_database_code 4077278

loop_
_symmetry_equiv_pos_as_xyz
'x, y, z'
'x, -y, z+1/2'
'x+1/2, y+1/2, z'
'x+1/2, -y+1/2, z+1/2'

loop_
_atom_site_label
_atom_site_type_symbol
_atom_site_fract_x
_atom_site_fract_y
_atom_site_fract_z
_atom_site_U_iso_or_equiv
_atom_site_adp_type
_atom_site_occupancy
_atom_site_symmetry_multiplicity
_atom_site_calc_flag
_atom_site_refinement_flags
Si1 Si 0.27764(3) 0.95134(10) 0.41826(5) 0.0725(4) Uani 1 1 d .
Si2 Si 0.17372(2) 1.55084(10) 0.30471(5) 0.0660(3) Uani 1 1 d .
Li1 Li 0.30502(18) 1.2178(6) 0.5021(4) 0.084(3) Uani 1 1 d .
Li2 Li 0.14795(15) 1.2825(6) 0.2236(3) 0.065(2) Uani 1 1 d .
Li3 Li 0.22383(15) 1.2451(6) 0.3704(3) 0.0479(15) Uani 1 1 d .
O1 O 0.31345(8) 1.3331(3) 0.58394(15) 0.1026(12) Uani 1 1 d .
O2 O 0.13688(7) 1.1692(3) 0.14052(15) 0.0930(11) Uani 1 1 d .
C1 C 0.31824(8) 0.9260(3) 0.47345(17) 0.0563(11) Uani 1 1 d .
C2 C 0.33433(7) 1.0463(3) 0.51434(12) 0.0854(15) Uani 1 1 d D
B3 B 0.35487(10) 0.9933(5) 0.44465(19) 0.103(2) Uani 1 1 d D
H3 H 0.3574 1.0444 0.3930 0.124 Uiso 1 1 calc R
B4 B 0.34916(9) 0.8136(3) 0.4583(2) 0.0519(12) Uani 1 1 d .
H4 H 0.3480 0.7454 0.4132 0.062 Uiso 1 1 calc R
B5 B 0.32304(10) 0.7889(5) 0.5287(2) 0.0711(16) Uani 1 1 d .
H5 H 0.3036 0.7114 0.5313 0.085 Uiso 1 1 calc R
B6 B 0.31400(9) 0.9443(3) 0.56505(18) 0.0766(16) Uani 1 1 d D
H6 H 0.2894 0.9722 0.5914 0.092 Uiso 1 1 calc R
B7 B 0.37750(12) 1.0333(3) 0.5282(2) 0.103(2) Uani 1 1 d D
H7 H 0.3947 1.1176 0.5315 0.123 Uiso 1 1 calc R
B8 B 0.39003(11) 0.8920(4) 0.4854(3) 0.097(2) Uani 1 1 d .
H8 H 0.4152 0.8829 0.4571 0.117 Uiso 1 1 calc R
B9 B 0.36852(8) 0.7607(3) 0.53476(15) 0.0681(15) Uani 1 1 d D
H9 H 0.3801 0.6648 0.5391 0.082 Uiso 1 1 calc R
B10 B 0.34558(11) 0.8321(2) 0.6000(2) 0.111(2) Uani 1 1 d D
H10 H 0.3411 0.7780 0.6500 0.133 Uiso 1 1 calc R
B11 B 0.35187(12) 0.9907(3) 0.5998(3) 0.0805(17) Uani 1 1 d D
H11 H 0.3522 1.0431 0.6513 0.097 Uiso 1 1 calc R
B12 B 0.38785(14) 0.8934(2) 0.5807(3) 0.098(2) Uani 1 1 d D
H12 H 0.4113 0.8841 0.6148 0.118 Uiso 1 1 calc R
C1' C 0.13275(8) 1.5881(3) 0.24339(14) 0.0654(12) Uani 1 1 d D
C2' C 0.11395(10) 1.4424(4) 0.2022(2) 0.0855(15) Uani 1 1 d .
B3' B 0.09266(9) 1.5296(4) 0.2753(2) 0.0603(14) Uani 1 1 d .
H3' H 0.0890 1.4812 0.3275 0.072 Uiso 1 1 calc R
B4' B 0.10158(12) 1.6972(5) 0.2772(3) 0.107(2) Uani 1 1 d .
H4' H 0.1030 1.7532 0.3273 0.128 Uiso 1 1 calc R
B5' B 0.12870(13) 1.7211(4) 0.1994(3) 0.105(2) Uani 1 1 d .
H5' H 0.1473 1.8012 0.2008 0.126 Uiso 1 1 calc R
B6' B 0.13648(16) 1.5684(5) 0.15809(17) 0.115(3) Uani 1 1 d D
H6' H 0.1622 1.5539 0.1327 0.137 Uiso 1 1 calc R
B7' B 0.06872(8) 1.4808(3) 0.20025(16) 0.0734(17) Uani 1 1 d D
H7' H 0.0482 1.4074 0.2047 0.088 Uiso 1 1 calc R
B8' B 0.06191(11) 1.6376(4) 0.2382(3) 0.0731(16) Uani 1 1 d .
H8' H 0.0373 1.6663 0.2644 0.088 Uiso 1 1 calc R
B9' B 0.08372(13) 1.7473(6) 0.1874(3) 0.110(2) Uani 1 1 d .
H9' H 0.0741 1.8450 0.1781 0.132 Uiso 1 1 calc R
B10' B 0.10462(13) 1.6563(6) 0.1127(3) 0.105(2) Uani 1 1 d .
H10' H 0.1084 1.6919 0.0574 0.126 Uiso 1 1 calc R
B11' B 0.09429(11) 1.4858(5) 0.12725(19) 0.137(3) Uani 1 1 d D
H11' H 0.0914 1.4152 0.0837 0.165 Uiso 1 1 calc R
B12' B 0.06452(13) 1.6087(3) 0.1468(2) 0.108(2) Uani 1 1 d D
H12' H 0.0413 1.6199 0.1123 0.130 Uiso 1 1 calc R
C11 C 0.26743(9) 1.1274(3) 0.4269(2) 0.0665(13) Uani 1 1 d .
C12 C 0.24483(9) 1.1893(4) 0.47586(17) 0.0644(12) Uani 1 1 d .
C13 C 0.24995(8) 1.3327(3) 0.47000(17) 0.0587(12) Uani 1 1 d .
C14 C 0.27297(8) 1.3413(3) 0.41033(18) 0.0627(12) Uani 1 1 d .
C15 C 0.28303(9) 1.2181(4) 0.38065(19) 0.0724(13) Uani 1 1 d .
C16 C 0.22161(9) 1.1368(4) 0.5314(3) 0.0932(17) Uani 1 1 d .
H16A H 0.1984 1.1280 0.5121 0.140 Uiso 1 1 calc R
H16B H 0.2211 1.1935 0.5721 0.140 Uiso 1 1 calc R
H16C H 0.2301 1.0546 0.5463 0.140 Uiso 1 1 calc R
C17 C 0.23521(10) 1.4348(3) 0.5084(2) 0.0891(16) Uani 1 1 d .
H17A H 0.2146 1.4642 0.4839 0.134 Uiso 1 1 calc R
H17B H 0.2519 1.5033 0.5116 0.134 Uiso 1 1 calc R
H17C H 0.2291 1.4068 0.5561 0.134 Uiso 1 1 calc R
C18 C 0.28417(11) 1.4712(4) 0.3794(3) 0.1115(18) Uani 1 1 d .
H18A H 0.2679 1.4969 0.3426 0.167 Uiso 1 1 calc R
H18B H 0.3072 1.4640 0.3589 0.167 Uiso 1 1 calc R
H18C H 0.2844 1.5338 0.4172 0.167 Uiso 1 1 calc R
C19 C 0.30707(9) 1.2204(4) 0.31885(19) 0.0790(15) Uani 1 1 d .
H19A H 0.2938 1.2217 0.2748 0.118 Uiso 1 1 calc R
H19B H 0.3216 1.1455 0.3199 0.118 Uiso 1 1 calc R
H19C H 0.3215 1.2954 0.3214 0.118 Uiso 1 1 calc R
C20 C 0.24065(10) 0.8383(4) 0.4560(3) 0.110(2) Uani 1 1 d .
H20A H 0.2338 0.8667 0.5032 0.165 Uiso 1 1 calc R
H20B H 0.2494 0.7523 0.4590 0.165 Uiso 1 1 calc R
H20C H 0.2208 0.8407 0.4243 0.165 Uiso 1 1 calc R
C21 C 0.28913(10) 0.8916(4) 0.3254(2) 0.0947(15) Uani 1 1 d .
H21A H 0.3069 0.9452 0.3049 0.142 Uiso 1 1 calc R
H21B H 0.2687 0.8938 0.2953 0.142 Uiso 1 1 calc R
H21C H 0.2976 0.8054 0.3287 0.142 Uiso 1 1 calc R
C22 C 0.30144(13) 1.2965(5) 0.6597(2) 0.1058(19) Uani 1 1 d .
H22A H 0.2763 1.3054 0.6654 0.127 Uiso 1 1 calc R
H22B H 0.3085 1.2103 0.6725 0.127 Uiso 1 1 calc R
C23 C 0.32073(18) 1.3931(9) 0.7011(5) 0.236(5) Uani 1 1 d .
H23A H 0.3042 1.4560 0.7191 0.283 Uiso 1 1 calc R
H23B H 0.3314 1.3520 0.7426 0.283 Uiso 1 1 calc R
C24 C 0.34230(17) 1.4455(6) 0.6690(3) 0.197(3) Uani 1 1 d .
H24A H 0.3641 1.4375 0.6955 0.237 Uiso 1 1 calc R
H24B H 0.3364 1.5357 0.6675 0.237 Uiso 1 1 calc R
C25 C 0.34965(15) 1.3937(6) 0.5802(4) 0.215(3) Uani 1 1 d .
H25A H 0.3517 1.4624 0.5453 0.258 Uiso 1 1 calc R
H25B H 0.3686 1.3328 0.5753 0.258 Uiso 1 1 calc R
C31 C 0.18586(7) 1.3807(3) 0.30530(17) 0.0503(11) Uani 1 1 d .
C32 C 0.16646(8) 1.2719(3) 0.33861(18) 0.0579(11) Uani 1 1 d .
C33 C 0.17582(9) 1.1550(4) 0.3088(2) 0.0812(14) Uani 1 1 d .
C34 C 0.20101(9) 1.1932(3) 0.2537(2) 0.0668(13) Uani 1 1 d .
C35 C 0.20510(8) 1.3145(4) 0.2487(2) 0.0698(14) Uani 1 1 d .
C36 C 0.14350(11) 1.3005(4) 0.4072(2) 0.0952(17) Uani 1 1 d .
H36A H 0.1195 1.3102 0.3931 0.143 Uiso 1 1 calc R
H36B H 0.1515 1.3779 0.4296 0.143 Uiso 1 1 calc R
H36C H 0.1455 1.2309 0.4407 0.143 Uiso 1 1 calc R
C37 C 0.16406(11) 1.0233(4) 0.3357(2) 0.0920(17) Uani 1 1 d .
H37A H 0.1447 0.9940 0.3071 0.138 Uiso 1 1 calc R
H37B H 0.1570 1.0294 0.3853 0.138 Uiso 1 1 calc R
H37C H 0.1831 0.9639 0.3316 0.138 Uiso 1 1 calc R
C38 C 0.21975(10) 1.0907(4) 0.2039(2) 0.0806(15) Uani 1 1 d .
H38A H 0.2069 1.0817 0.1597 0.121 Uiso 1 1 calc R
H38B H 0.2205 1.0099 0.2284 0.121 Uiso 1 1 calc R
H38C H 0.2432 1.1186 0.1935 0.121 Uiso 1 1 calc R
C39 C 0.22888(10) 1.3817(4) 0.19119(19) 0.0871(15) Uani 1 1 d .
H39A H 0.2159 1.3935 0.1474 0.131 Uiso 1 1 calc R
H39B H 0.2490 1.3295 0.1818 0.131 Uiso 1 1 calc R
H39C H 0.2363 1.4634 0.2092 0.131 Uiso 1 1 calc R
C40 C 0.16601(12) 1.6147(5) 0.3975(3) 0.124(2) Uani 1 1 d .
H40A H 0.1860 1.5967 0.4273 0.186 Uiso 1 1 calc R
H40B H 0.1457 1.5747 0.4179 0.186 Uiso 1 1 calc R
H40C H 0.1624 1.7054 0.3952 0.186 Uiso 1 1 calc R
C41 C 0.20848(9) 1.6520(4) 0.2671(3) 0.111(2) Uani 1 1 d .
H41A H 0.2296 1.6405 0.2946 0.166 Uiso 1 1 calc R
H41B H 0.2014 1.7400 0.2693 0.166 Uiso 1 1 calc R
H41C H 0.2127 1.6284 0.2178 0.166 Uiso 1 1 calc R
C42 C 0.15064(12) 1.1718(6) 0.0757(3) 0.130(2) Uani 1 1 d .
H42A H 0.1703 1.1133 0.0743 0.156 Uiso 1 1 calc R
H42B H 0.1595 1.2571 0.0664 0.156 Uiso 1 1 calc R
C43 C 0.12406(12) 1.1343(4) 0.0135(2) 0.109(2) Uani 1 1 d .
H43A H 0.1343 1.0785 -0.0226 0.131 Uiso 1 1 calc R
H43B H 0.1132 1.2079 -0.0092 0.131 Uiso 1 1 calc R
C44 C 0.09808(14) 1.0599(5) 0.0689(3) 0.152(2) Uani 1 1 d .
H44A H 0.0746 1.0952 0.0670 0.182 Uiso 1 1 calc R
H44B H 0.0971 0.9693 0.0579 0.182 Uiso 1 1 calc R
C45 C 0.11347(15) 1.0813(5) 0.1361(2) 0.142(2) Uani 1 1 d .
H45A H 0.0950 1.1019 0.1700 0.170 Uiso 1 1 calc R
H45B H 0.1240 1.0017 0.1519 0.170 Uiso 1 1 calc R
Li4 Li -0.0089(2) 0.9233(8) 0.4660(6) 0.124(4) Uani 1 1 d .
O3 O -0.01713(9) 1.0185(4) 0.5565(2) 0.1436(16) Uani 1 1 d .
C50 C -0.0453(2) 1.0023(5) 0.6006(2) 0.329(7) Uani 1 1 d D
H50A H -0.0439 0.9164 0.6201 0.394 Uiso 1 1 calc R
H50B H -0.0660 1.0052 0.5704 0.394 Uiso 1 1 calc R
C51 C -0.05166(7) 1.0924(4) 0.6640(2) 0.248(4) Uani 1 1 d D
H51A H -0.0491 1.0537 0.7113 0.297 Uiso 1 1 calc R
H51B H -0.0728 1.1435 0.6605 0.297 Uiso 1 1 calc R
C52 C -0.01841(9) 1.1566(4) 0.6341(4) 0.312(6) Uani 1 1 d D
C53 C 0.00696(8) 1.0429(4) 0.6259(3) 0.266(3) Uani 1 1 d D
O4 O -0.05315(9) 0.9151(4) 0.41497(19) 0.1464(17) Uani 1 1 d .
C54 C -0.05807(15) 0.8575(7) 0.3550(3) 0.549(12) Uani 1 1 d D
H54A H -0.0434 0.7818 0.3536 0.659 Uiso 1 1 calc R
H54B H -0.0507 0.9132 0.3160 0.659 Uiso 1 1 calc R
C55 C -0.0923(3) 0.8221(5) 0.3437(2) 0.398(6) Uani 1 1 d D
H55A H -0.0990 0.8261 0.2933 0.478 Uiso 1 1 calc R
H55B H -0.0977 0.7384 0.3634 0.478 Uiso 1 1 calc R
C56 C -0.10643(16) 0.9209(7) 0.3843(5) 0.279(4) Uani 1 1 d .
H56A H -0.1301 0.8971 0.3973 0.335 Uiso 1 1 calc R
H56B H -0.1080 0.9957 0.3536 0.335 Uiso 1 1 calc R
C57 C -0.08864(19) 0.9574(5) 0.4488(2) 0.777(18) Uani 1 1 d D
H57A H -0.0954 0.9077 0.4907 0.933 Uiso 1 1 calc R
H57B H -0.0899 1.0483 0.4589 0.933 Uiso 1 1 calc R
O5 O 0.00190(8) 0.7526(3) 0.4768(2) 0.1288(14) Uani 1 1 d .
C58 C 0.0307(2) 0.6690(9) 0.4523(7) 0.306(7) Uani 1 1 d .
H58A H 0.0354 0.6912 0.4024 0.367 Uiso 1 1 calc R
H58B H 0.0513 0.6927 0.4798 0.367 Uiso 1 1 calc R
C59 C 0.0282(2) 0.5440(8) 0.4552(5) 0.250(5) Uani 1 1 d .
H59A H 0.0472 0.5066 0.4829 0.300 Uiso 1 1 calc R
H59B H 0.0277 0.5062 0.4074 0.300 Uiso 1 1 calc R
C60 C -0.00652(13) 0.5299(5) 0.4932(4) 0.161(3) Uani 1 1 d .
H60A H -0.0064 0.4634 0.5297 0.193 Uiso 1 1 calc R
H60B H -0.0259 0.5174 0.4602 0.193 Uiso 1 1 calc R
C61 C -0.0053(2) 0.6752(6) 0.5277(4) 0.219(4) Uani 1 1 d .
H61A H -0.0278 0.6966 0.5489 0.262 Uiso 1 1 calc R
H62B H 0.0124 0.6800 0.5651 0.262 Uiso 1 1 calc R
O6 O 0.02364(9) 1.0246(4) 0.4119(3) 0.1721(19) Uani 1 1 d .
C62 C 0.0321(3) 1.1336(5) 0.4517(3) 0.535(14) Uani 1 1 d D
H62A H 0.0515 1.1219 0.4847 0.643 Uiso 1 1 calc R
H62B H 0.0123 1.1730 0.4756 0.643 Uiso 1 1 calc R
C63 C 0.0421(3) 1.1960(14) 0.3810(7) 0.393(9) Uani 1 1 d .
H63A H 0.0217 1.2450 0.3663 0.471 Uiso 1 1 calc R
H63B H 0.0600 1.2580 0.3929 0.471 Uiso 1 1 calc R
C64 C 0.0529(2) 1.1393(8) 0.3235(4) 0.303(5) Uani 1 1 d .
H64A H 0.0771 1.1589 0.3118 0.364 Uiso 1 1 calc R
H64B H 0.0380 1.1542 0.2820 0.364 Uiso 1 1 calc R
C65 C 0.04769(17) 0.9923(5) 0.3598(2) 0.209(3) Uani 1 1 d D
H65A H 0.0384 0.9315 0.3253 0.251 Uiso 1 1 calc R
H65B H 0.0692 0.9596 0.3803 0.251 Uiso 1 1 calc R
O7 O -0.06842(15) 1.4829(7) 0.2824(3) 0.256(4) Uani 1 1 d .
C66 C -0.08488(9) 1.3254(6) 0.2667(5) 0.300(6) Uani 1 1 d D
H66A H -0.0901 1.2849 0.3126 0.360 Uiso 1 1 calc R
H66B H -0.1064 1.3305 0.2392 0.360 Uiso 1 1 calc R
C67 C -0.06364(14) 1.2610(7) 0.2339(3) 0.167(3) Uani 1 1 d .
H67A H -0.0738 1.2182 0.1925 0.200 Uiso 1 1 calc R
H67B H -0.0519 1.1993 0.2646 0.200 Uiso 1 1 calc R
C68 C -0.0391(2) 1.3762(11) 0.2118(5) 0.286(6) Uani 1 1 d .
H68A H -0.0177 1.3460 0.1892 0.343 Uiso 1 1 calc R
H68B H -0.0510 1.4343 0.1792 0.343 Uiso 1 1 calc R
C69 C -0.03209(11) 1.4350(7) 0.2783(6) 0.358(7) Uani 1 1 d D
H69A H -0.0147 1.5024 0.2752 0.429 Uiso 1 1 calc R
H69B H -0.0262 1.3750 0.3163 0.429 Uiso 1 1 calc R

loop_
_atom_site_aniso_label
_atom_site_aniso_U_11
_atom_site_aniso_U_22
_atom_site_aniso_U_33
_atom_site_aniso_U_23
_atom_site_aniso_U_13
_atom_site_aniso_U_12
Si1 0.0646(6) 0.0619(7) 0.0909(8) -0.0083(6) -0.0005(5) -0.0030(5)
Si2 0.0524(5) 0.0590(6) 0.0866(7) -0.0062(6) -0.0201(5) 0.0010(5)
Li1 0.111(5) 0.034(4) 0.107(5) -0.015(3) -0.017(4) -0.004(3)
Li2 0.068(3) 0.057(4) 0.069(4) 0.011(3) 0.000(3) 0.000(3)
Li3 0.068(3) 0.056(3) 0.020(2) 0.006(2) 0.021(2) -0.008(2)
O1 0.125(2) 0.097(2) 0.086(2) -0.0166(16) -0.0103(18) -0.0043(17)
O2 0.1052(18) 0.085(2) 0.089(2) -0.0228(15) -0.0282(15) -0.0071(15)
C1 0.0588(18) 0.073(2) 0.0377(19) 0.0011(16) -0.0197(15) -0.0115(16)
C2 0.065(2) 0.082(3) 0.109(3) -0.020(2) -0.0437(19) 0.0039(19)
B3 0.069(3) 0.115(4) 0.126(5) 0.024(3) -0.017(3) 0.031(3)
B4 0.055(2) 0.0139(18) 0.087(3) -0.0187(17) 0.007(2) -0.0049(14)
B5 0.053(2) 0.103(3) 0.057(3) 0.028(2) -0.005(2) -0.002(2)
B6 0.046(2) 0.126(4) 0.058(3) -0.020(3) 0.0248(19) 0.016(2)
B7 0.092(3) 0.073(4) 0.143(4) -0.026(3) -0.059(3) -0.004(2)
B8 0.054(2) 0.053(3) 0.185(6) -0.011(3) -0.020(3) 0.000(2)
B9 0.078(3) 0.067(3) 0.060(3) 0.018(2) -0.005(2) 0.017(2)
B10 0.129(4) 0.072(4) 0.133(5) 0.040(3) -0.040(3) 0.006(3)
B11 0.097(3) 0.078(3) 0.066(3) -0.011(2) -0.032(2) 0.009(2)
B12 0.116(3) 0.063(3) 0.116(4) 0.012(3) -0.049(3) 0.018(3)
C1' 0.0456(18) 0.064(2) 0.087(3) 0.013(2) 0.0100(18) 0.0161(15)
C2' 0.095(3) 0.067(3) 0.094(3) -0.037(2) -0.023(2) 0.008(2)
B3' 0.0334(17) 0.060(3) 0.087(3) 0.006(2) 0.0131(19) -0.0044(17)
B4' 0.067(3) 0.095(3) 0.158(5) -0.060(3) -0.032(3) 0.024(2)
B5' 0.099(3) 0.027(3) 0.189(6) -0.019(3) -0.028(4) 0.027(2)
B6' 0.103(4) 0.086(4) 0.154(6) 0.010(4) -0.031(4) 0.004(3)
B7' 0.049(2) 0.074(3) 0.097(4) 0.004(3) -0.005(2) 0.000(2)
B8' 0.060(2) 0.074(3) 0.085(3) -0.013(3) -0.005(2) 0.005(2)
B9' 0.067(3) 0.134(5) 0.129(5) -0.026(4) -0.020(3) 0.020(3)
B10' 0.090(3) 0.155(5) 0.071(4) 0.002(3) 0.013(3) 0.029(3)
B11' 0.155(4) 0.062(4) 0.195(6) 0.026(4) -0.100(4) -0.008(3)
B12' 0.063(3) 0.157(5) 0.104(4) 0.028(4) -0.001(3) 0.021(3)
C11 0.082(2) 0.048(2) 0.069(2) 0.0106(17) -0.0194(19) -0.0178(16)
C12 0.081(2) 0.076(3) 0.0362(19) -0.0117(17) 0.0214(17) -0.0008(18)
C13 0.073(2) 0.057(2) 0.046(2) 0.0020(16) -0.0188(17) 0.0089(16)
C14 0.075(2) 0.067(2) 0.046(2) -0.0059(16) -0.0036(17) -0.0292(16)
C15 0.071(2) 0.088(3) 0.057(2) -0.012(2) -0.0177(18) 0.0171(19)
C16 0.062(2) 0.077(3) 0.140(4) -0.001(3) 0.005(2) -0.0080(19)
C17 0.110(3) 0.046(2) 0.111(3) 0.002(2) 0.018(2) 0.015(2)
C18 0.119(3) 0.052(2) 0.164(4) 0.009(2) -0.033(3) -0.0512(18)
C19 0.082(2) 0.093(3) 0.062(3) -0.001(2) 0.003(2) 0.006(2)
C20 0.091(3) 0.060(3) 0.179(5) 0.005(3) 0.013(3) -0.017(2)
C21 0.114(3) 0.070(3) 0.101(3) -0.041(2) -0.045(2) 0.036(2)
C22 0.124(3) 0.142(4) 0.051(3) -0.015(2) 0.021(2) 0.005(3)
C23 0.172(6) 0.279(9) 0.256(10) 0.004(7) 0.012(6) -0.069(6)
C24 0.259(6) 0.240(5) 0.093(4) -0.065(3) -0.059(3) -0.107(4)
C25 0.176(4) 0.212(5) 0.258(8) 0.014(5) -0.024(5) -0.134(3)
C31 0.0290(14) 0.057(2) 0.065(2) -0.0091(17) 0.0086(15) 0.0152(13)
C32 0.0460(17) 0.058(2) 0.069(2) 0.0135(17) 0.0196(16) -0.0197(15)
C33 0.075(2) 0.071(3) 0.098(3) 0.012(2) -0.032(2) 0.0164(19)
C34 0.060(2) 0.063(2) 0.077(3) -0.0204(19) -0.0030(19) 0.0047(17)
C35 0.0437(18) 0.080(3) 0.085(3) -0.007(2) -0.0109(18) 0.0007(17)
C36 0.095(3) 0.096(3) 0.094(3) 0.019(2) 0.024(2) 0.002(2)
C37 0.111(3) 0.080(3) 0.085(3) -0.002(2) -0.001(2) 0.009(2)
C38 0.093(3) 0.079(3) 0.070(3) -0.031(2) -0.015(2) 0.009(2)
C39 0.083(2) 0.128(3) 0.050(2) 0.028(2) 0.0354(18) 0.017(2)
C40 0.105(3) 0.124(4) 0.143(4) -0.071(3) -0.017(3) -0.007(3)
C41 0.058(2) 0.069(3) 0.205(5) -0.005(3) -0.039(3) -0.0229(18)
C42 0.089(3) 0.186(6) 0.115(4) -0.017(4) 0.006(3) -0.001(3)
C43 0.151(4) 0.111(4) 0.066(3) -0.015(3) -0.022(3) -0.023(3)
C44 0.159(4) 0.128(4) 0.169(5) 0.060(3) -0.032(4) -0.071(3)
C45 0.246(5) 0.114(4) 0.064(3) 0.001(3) -0.001(3) -0.090(3)
Li4 0.134(6) 0.082(6) 0.157(8) -0.015(5) -0.004(6) -0.016(5)
O3 0.128(2) 0.159(3) 0.145(3) -0.004(2) 0.028(2) -0.018(2)
C50 0.159(6) 0.517(16) 0.310(11) 0.058(11) 0.088(7) -0.053(8)
C51 0.249(8) 0.264(8) 0.230(7) -0.131(5) 0.025(6) 0.016(7)
C52 0.189(7) 0.132(5) 0.615(16) -0.150(6) -0.037(9) -0.041(4)
C53 0.224(4) 0.222(7) 0.351(6) 0.015(5) -0.229(3) -0.069(4)
O4 0.129(2) 0.196(4) 0.115(3) -0.010(2) -0.046(2) 0.001(2)
C54 0.177(6) 1.00(3) 0.470(14) -0.184(16) -0.190(7) -0.072(11)
C55 0.258(10) 0.486(12) 0.450(11) -0.329(7) 0.106(8) -0.086(9)
C56 0.107(4) 0.311(8) 0.418(10) -0.201(7) -0.090(5) 0.064(5)
C57 0.253(10) 1.52(5) 0.557(19) -0.32(2) -0.200(10) -0.148(18)
O5 0.109(2) 0.101(2) 0.177(3) 0.042(2) -0.007(2) 0.0206(18)
C58 0.155(6) 0.230(10) 0.534(18) 0.001(10) 0.054(9) -0.053(6)
C59 0.238(7) 0.215(9) 0.297(9) 0.045(7) -0.142(6) -0.022(6)
C60 0.109(3) 0.136(4) 0.238(6) 0.064(4) -0.070(4) -0.040(3)
C61 0.275(8) 0.104(6) 0.277(9) -0.044(5) 0.082(7) 0.021(5)
O6 0.128(2) 0.111(3) 0.277(5) 0.006(3) 0.068(3) -0.006(2)
C62 0.337(16) 0.79(3) 0.48(2) -0.18(2) 0.022(16) -0.133(18)
C63 0.316(13) 0.476(19) 0.386(17) -0.112(13) 0.094(12) -0.108(12)
C64 0.327(8) 0.388(11) 0.195(6) 0.093(6) 0.112(5) -0.115(7)
C65 0.247(6) 0.190(6) 0.190(6) 0.064(4) 0.085(5) 0.117(4)
O7 0.253(6) 0.291(7) 0.222(6) 0.026(5) 0.044(5) 0.024(5)
C66 0.124(4) 0.527(16) 0.249(10) -0.040(9) 0.061(5) -0.113(7)
C67 0.120(4) 0.257(7) 0.124(5) 0.030(5) 0.017(4) 0.038(5)
C68 0.229(7) 0.363(14) 0.266(9) -0.030(9) 0.119(6) -0.037(8)
C69 0.277(10) 0.559(17) 0.237(11) -0.067(11) -0.005(9) -0.173(10)

loop_
_atom_type_symbol
_atom_type_description
_atom_type_scat_dispersion_real
_atom_type_scat_dispersion_imag
_atom_type_scat_source
C C 0.0033 0.0016 'International Tables Vol C Tables 4.2.6.8 and 6.1.1.4'
H H 0.0000 0.0000 'International Tables Vol C Tables 4.2.6.8 and 6.1.1.4'
Li Li -0.0003 0.0001 'International Tables Vol C Tables 4.2.6.8 and 6.1.1.4'
B B 0.0013 0.0007 'International Tables Vol C Tables 4.2.6.8 and 6.1.1.4'
O O 0.0106 0.0060 'International Tables Vol C Tables 4.2.6.8 and 6.1.1.4'
Si Si 0.0817 0.0704 'International Tables Vol C Tables 4.2.6.8 and 6.1.1.4'

loop_
_geom_angle_atom_site_label_1
_geom_angle_atom_site_label_2
_geom_angle_atom_site_label_3
_geom_angle
C1 Si1 C21 104.98(16)
C1 Si1 C11 105.17(16)
C21 Si1 C11 116.71(17)
C1 Si1 C20 108.33(18)
C21 Si1 C20 107.0(2)
C11 Si1 C20 113.98(17)
C41 Si2 C31 112.17(16)
C41 Si2 C40 104.9(2)
C31 Si2 C40 112.33(19)
C41 Si2 C1' 103.98(17)
C31 Si2 C1' 113.24(14)
C40 Si2 C1' 109.54(18)
O1 Li1 C2 110.4(3)
O1 Li1 C11 148.7(4)
C2 Li1 C11 92.8(3)
O1 Li1 C12 113.3(3)
C2 Li1 C12 115.3(3)
C11 Li1 C12 35.62(16)
O1 Li1 C15 141.2(3)
C2 Li1 C15 106.6(3)
C11 Li1 C15 35.30(17)
C12 Li1 C15 57.9(2)
O1 Li1 C14 107.0(3)
C2 Li1 C14 141.1(3)
C11 Li1 C14 57.8(2)
C12 Li1 C14 56.04(19)
C15 Li1 C14 34.73(16)
O1 Li1 C13 91.5(3)
C2 Li1 C13 151.1(3)
C11 Li1 C13 60.5(2)
C12 Li1 C13 36.20(16)
C15 Li1 C13 58.7(2)
C14 Li1 C13 33.18(14)
O2 Li2 C2' 101.1(3)
O2 Li2 C32 140.5(3)
C2' Li2 C32 113.7(3)
O2 Li2 C35 117.0(3)
C2' Li2 C35 120.4(3)
C32 Li2 C35 60.5(2)
O2 Li2 C34 97.6(3)
C2' Li2 C34 153.0(3)
C32 Li2 C34 58.19(19)
C35 Li2 C34 32.66(15)
O2 Li2 C33 106.3(3)
C2' Li2 C33 147.8(3)
C32 Li2 C33 35.29(16)
C35 Li2 C33 60.1(2)
C34 Li2 C33 36.76(16)
O2 Li2 C31 153.7(3)
C2' Li2 C31 98.7(3)
C32 Li2 C31 37.93(15)
C35 Li2 C31 36.93(15)
C34 Li2 C31 58.29(18)
C33 Li2 C31 61.8(2)
C12 Li3 C14 61.40(19)
C12 Li3 C15 62.0(2)
C14 Li3 C15 37.30(16)
C12 Li3 C13 39.46(16)
C14 Li3 C13 36.29(15)
C15 Li3 C13 63.34(19)
C12 Li3 C32 127.8(3)
C14 Li3 C32 145.9(3)
C15 Li3 C32 169.9(3)
C13 Li3 C32 125.2(3)
C12 Li3 C11 36.25(15)
C14 Li3 C11 59.39(19)
C15 Li3 C11 35.65(15)
C13 Li3 C11 62.30(19)
C32 Li3 C11 150.3(3)
C12 Li3 C33 127.6(3)
C14 Li3 C33 170.2(3)
C15 Li3 C33 139.5(3)
C13 Li3 C33 152.8(3)
C32 Li3 C33 34.76(15)
C11 Li3 C33 124.4(3)
C12 Li3 C31 147.2(3)
C14 Li3 C31 114.3(3)
C15 Li3 C31 136.4(3)
C13 Li3 C31 116.1(3)
C32 Li3 C31 37.40(14)
C11 Li3 C31 172.1(3)
C33 Li3 C31 60.96(18)
C12 Li3 C34 151.4(3)
C14 Li3 C34 134.5(3)
C15 Li3 C34 114.0(3)
C13 Li3 C34 167.9(3)
C32 Li3 C34 56.37(17)
C11 Li3 C34 123.3(3)
C33 Li3 C34 35.77(15)
C31 Li3 C34 56.70(17)
C12 Li3 C35 175.2(3)
C14 Li3 C35 114.2(3)
C15 Li3 C35 113.5(2)
C13 Li3 C35 138.0(3)
C32 Li3 C35 56.79(17)
C11 Li3 C35 140.8(3)
C33 Li3 C35 56.73(18)
C31 Li3 C35 34.95(14)
C34 Li3 C35 30.49(14)
C25 O1 C22 114.8(4)
C25 O1 Li1 111.7(4)
C22 O1 Li1 120.5(3)
C45 O2 C42 103.6(4)
C45 O2 Li2 128.6(3)
C42 O2 Li2 127.7(4)
C2 C1 B3 59.4(2)
C2 C1 B4 111.1(2)
B3 C1 B4 69.6(2)
C2 C1 B6 58.52(18)
B3 C1 B6 110.6(2)
B4 C1 B6 107.9(3)
C2 C1 B5 109.0(2)
B3 C1 B5 116.3(3)
B4 C1 B5 57.3(2)
B6 C1 B5 61.8(2)
C2 C1 Si1 117.8(2)
B3 C1 Si1 117.6(2)
B4 C1 Si1 125.8(2)
B6 C1 Si1 116.4(2)
B5 C1 Si1 121.0(2)
C1 C2 B3 62.2(2)
C1 C2 B6 64.6(2)
B3 C2 B6 118.2(3)
C1 C2 B7 112.9(2)
B3 C2 B7 67.4(2)
B6 C2 B7 109.2(2)
C1 C2 B11 107.7(2)
B3 C2 B11 114.2(3)
B6 C2 B11 57.3(2)
B7 C2 B11 58.4(2)
C1 C2 Li1 114.4(3)
B3 C2 Li1 117.5(3)
B6 C2 Li1 111.4(3)
B7 C2 Li1 127.1(3)
B11 C2 Li1 123.9(3)
C2 B3 C1 58.3(2)
C2 B3 B7 58.0(2)
C1 B3 B7 103.0(3)
C2 B3 B8 102.8(3)
C1 B3 B8 103.7(3)
B7 B3 B8 56.4(2)
C2 B3 B4 100.2(3)
C1 B3 B4 56.1(2)
B7 B3 B4 99.7(3)
B8 B3 B4 58.1(2)
B5 B4 C1 63.8(2)
B5 B4 B9 63.6(2)
C1 B4 B9 113.2(3)
B5 B4 B8 111.5(3)
C1 B4 B8 103.8(3)
B9 B4 B8 62.9(2)
B5 B4 B3 109.0(3)
C1 B4 B3 54.32(18)
B9 B4 B3 112.5(2)
B8 B4 B3 59.9(2)
B10 B5 B4 105.9(3)
B10 B5 B9 58.5(2)
B4 B5 B9 59.0(2)
B10 B5 C1 107.2(3)
B4 B5 C1 58.9(2)
B9 B5 C1 105.9(3)
B10 B5 B6 63.2(2)
B4 B5 B6 105.6(3)
B9 B5 B6 108.5(3)
C1 B5 B6 57.5(2)
C2 B6 B11 67.3(2)
C2 B6 C1 56.91(18)
B11 B6 C1 109.5(3)
C2 B6 B10 108.4(2)
B11 B6 B10 57.77(18)
C1 B6 B10 102.7(2)
C2 B6 B5 106.7(3)
B11 B6 B5 104.1(3)
C1 B6 B5 60.6(2)
B10 B6 B5 54.3(2)
C2 B7 B11 64.9(2)
C2 B7 B8 105.6(3)
B11 B7 B8 106.9(3)
C2 B7 B12 111.4(3)
B11 B7 B12 59.6(2)
B8 B7 B12 59.8(3)
C2 B7 B3 54.61(19)
B11 B7 B3 109.1(3)
B8 B7 B3 63.2(3)
B12 B7 B3 112.1(3)
B7 B8 B12 61.7(3)
B7 B8 B4 105.6(3)
B12 B8 B4 103.7(3)
B7 B8 B9 106.4(3)
B12 B8 B9 59.3(2)
B4 B8 B9 54.8(2)
B7 B8 B3 60.4(2)
B12 B8 B3 111.4(3)
B4 B8 B3 62.0(2)
B9 B8 B3 107.6(3)
B10 B9 B4 103.3(2)
B10 B9 B5 57.0(2)
B4 B9 B5 57.4(2)
B10 B9 B12 61.6(2)
B4 B9 B12 109.0(2)
B5 B9 B12 107.9(3)
B10 B9 B8 105.1(2)
B4 B9 B8 62.3(2)
B5 B9 B8 106.4(3)
B12 B9 B8 58.3(3)
B5 B10 B9 64.5(2)
B5 B10 B11 110.3(3)
B9 B10 B11 111.5(3)
B5 B10 B12 114.6(3)
B9 B10 B12 62.5(2)
B11 B10 B12 60.7(2)
B5 B10 B6 62.5(2)
B9 B10 B6 112.5(3)
B11 B10 B6 56.7(2)
B12 B10 B6 107.6(2)
B6 B11 B10 65.5(2)
B6 B11 B7 106.0(3)
B10 B11 B7 110.0(3)
B6 B11 B12 116.0(3)
B10 B11 B12 62.4(2)
B7 B11 B12 62.8(3)
B6 B11 C2 55.4(2)
B10 B11 C2 105.4(3)
B7 B11 C2 56.7(2)
B12 B11 C2 107.5(3)
B11 B12 B8 104.1(3)
B11 B12 B10 56.9(2)
B8 B12 B10 103.9(3)
B11 B12 B9 102.9(3)
B8 B12 B9 62.4(2)
B10 B12 B9 55.90(18)
B11 B12 B7 57.5(2)
B8 B12 B7 58.5(3)
B10 B12 B7 101.7(3)
B9 B12 B7 106.4(3)
B6' C1' B5' 67.8(3)
B6' C1' B3' 111.5(3)
B5' C1' B3' 112.7(3)
B6' C1' B4' 119.6(3)
B5' C1' B4' 63.8(3)
B3' C1' B4' 61.0(2)
B6' C1' C2' 61.4(3)
B5' C1' C2' 117.6(3)
B3' C1' C2' 60.8(2)
B4' C1' C2' 114.7(3)
B6' C1' Si2 118.2(3)
B5' C1' Si2 122.4(3)
B3' C1' Si2 115.5(2)
B4' C1' Si2 117.3(2)
C2' C1' Si2 112.5(2)
B11' C2' B6' 68.1(3)
B11' C2' B7' 58.3(2)
B6' C2' B7' 107.2(3)
B11' C2' B3' 106.6(3)
B6' C2' B3' 100.8(3)
B7' C2' B3' 57.8(2)
B11' C2' C1' 107.4(3)
B6' C2' C1' 52.38(18)
B7' C2' C1' 101.5(2)
B3' C2' C1' 56.97(19)
B11' C2' Li2 130.2(3)
B6' C2' Li2 111.6(3)
B7' C2' Li2 140.1(3)
B3' C2' Li2 121.4(3)
C1' C2' Li2 109.2(3)
B7' B3' C1' 107.0(3)
B7' B3' B8' 61.9(2)
C1' B3' B8' 103.1(3)
B7' B3' B4' 113.8(3)
C1' B3' B4' 59.8(2)
B8' B3' B4' 60.5(3)
B7' B3' C2' 59.6(2)
C1' B3' C2' 62.2(2)
B8' B3' C2' 109.1(3)
B4' B3' C2' 114.8(3)
C1' B4' B3' 59.2(2)
C1' B4' B8' 101.7(3)
B3' B4' B8' 59.3(2)
C1' B4' B5' 54.2(2)
B3' B4' B5' 103.4(3)
B8' B4' B5' 102.4(4)
C1' B4' B9' 96.4(4)
B3' B4' B9' 100.8(4)
B8' B4' B9' 55.3(3)
B5' B4' B9' 57.1(3)
C1' B5' B9' 107.0(4)
C1' B5' B4' 62.0(3)
B9' B5' B4' 63.8(3)
C1' B5' B6' 55.6(2)
B9' B5' B6' 104.3(4)
B4' B5' B6' 108.3(3)
C1' B5' B10' 99.2(3)
B9' B5' B10' 59.5(3)
B4' B5' B10' 109.7(3)
B6' B5' B10' 54.8(3)
C1' B6' C2' 66.3(2)
C1' B6' B10' 110.3(4)
C2' B6' B10' 106.0(4)
C1' B6' B5' 56.6(3)
C2' B6' B5' 112.6(3)
B10' B6' B5' 67.7(3)
C1' B6' B11' 106.1(3)
C2' B6' B11' 52.7(2)
B10' B6' B11' 60.4(3)
B5' B6' B11' 112.9(4)
B11' B7' B12' 63.3(3)
B11' B7' B3' 109.3(3)
B12' B7' B3' 106.8(3)
B11' B7' C2' 56.9(2)
B12' B7' C2' 106.7(3)
B3' B7' C2' 62.5(2)
B11' B7' B8' 111.9(3)
B12' B7' B8' 59.3(2)
B3' B7' B8' 59.8(2)
C2' B7' B8' 109.8(2)
B9' B8' B12' 63.0(3)
B9' B8' B3' 108.7(3)
B12' B8' B3' 103.4(3)
B9' B8' B4' 64.8(3)
B12' B8' B4' 114.1(4)
B3' B8' B4' 60.2(3)
B9' B8' B7' 109.0(3)
B12' B8' B7' 56.5(2)
B3' B8' B7' 58.3(2)
B4' B8' B7' 110.6(3)
B8' B9' B5' 107.7(4)
B8' B9' B12' 59.1(3)
B5' B9' B12' 109.2(4)
B8' B9' B10' 106.1(4)
B5' B9' B10' 66.1(3)
B12' B9' B10' 56.6(3)
B8' B9' B4' 59.9(3)
B5' B9' B4' 59.1(3)
B12' B9' B4' 107.2(4)
B10' B9' B4' 111.2(4)
B12' B10' B6' 106.9(4)
B12' B10' B11' 58.6(3)
B6' B10' B11' 64.5(3)
B12' B10' B9' 59.7(3)
B6' B10' B9' 102.1(4)
B11' B10' B9' 107.1(4)
B12' B10' B5' 102.4(3)
B6' B10' B5' 57.4(3)
B11' B10' B5' 108.2(3)
B9' B10' B5' 54.4(3)
C2' B11' B7' 64.8(2)
C2' B11' B12' 108.9(3)
B7' B11' B12' 58.4(2)
C2' B11' B10' 107.0(3)
B7' B11' B10' 105.9(3)
B12' B11' B10' 57.4(3)
C2' B11' B6' 59.2(2)
B7' B11' B6' 105.3(3)
B12' B11' B6' 98.8(3)
B10' B11' B6' 55.1(3)
B7' B12' B8' 64.1(2)
B7' B12' B10' 111.2(3)
B8' B12' B10' 111.1(3)
B7' B12' B11' 58.2(2)
B8' B12' B11' 111.6(3)
B10' B12' B11' 64.0(3)
B7' B12' B9' 111.0(3)
B8' B12' B9' 57.9(3)
B10' B12' B9' 63.7(3)
B11' B12' B9' 114.5(3)
C12 C11 C15 109.9(3)
C12 C11 Si1 129.0(3)
C15 C11 Si1 121.1(3)
C12 C11 Li1 78.3(3)
C15 C11 Li1 79.7(3)
Si1 C11 Li1 109.6(2)
C12 C11 Li3 66.9(2)
C15 C11 Li3 70.9(2)
Si1 C11 Li3 128.8(2)
Li1 C11 Li3 121.6(3)
C11 C12 C16 130.6(3)
C11 C12 C13 109.2(3)
C16 C12 C13 119.9(3)
C11 C12 Li3 76.9(2)
C16 C12 Li3 120.3(3)
C13 C12 Li3 73.7(2)
C11 C12 Li1 66.1(3)
C16 C12 Li1 119.4(3)
C13 C12 Li1 76.4(2)
Li3 C12 Li1 120.3(3)
C17 C13 C14 126.7(3)
C17 C13 C12 131.7(3)
C14 C13 C12 101.5(3)
C17 C13 Li3 122.6(3)
C14 C13 Li3 70.5(2)
C12 C13 Li3 66.8(2)
C17 C13 Li1 125.8(3)
C14 C13 Li1 72.1(3)
C12 C13 Li1 67.4(2)
Li3 C13 Li1 111.5(3)
C13 C14 C15 113.8(3)
C13 C14 C18 121.4(3)
C15 C14 C18 124.7(3)
C13 C14 Li3 73.2(2)
C15 C14 Li3 72.6(2)
C18 C14 Li3 120.3(3)
C13 C14 Li1 74.7(3)
C15 C14 Li1 70.4(2)
C18 C14 Li1 125.7(3)
Li3 C14 Li1 114.0(3)
C11 C15 C14 104.7(3)
C11 C15 C19 138.5(4)
C14 C15 C19 116.5(3)
C11 C15 Li3 73.5(2)
C14 C15 Li3 70.1(2)
C19 C15 Li3 123.5(3)
C11 C15 Li1 65.0(2)
C14 C15 Li1 74.9(2)
C19 C15 Li1 120.8(3)
Li3 C15 Li1 115.1(3)
C23 C22 O1 99.1(4)
C24 C23 C22 114.5(7)
C23 C24 C25 116.9(6)
O1 C25 C24 86.6(4)
C35 C31 C32 100.8(3)
C35 C31 Si2 125.7(3)
C32 C31 Si2 128.0(2)
C35 C31 Li2 68.7(2)
C32 C31 Li2 68.0(2)
Si2 C31 Li2 105.4(2)
C35 C31 Li3 76.8(2)
C32 C31 Li3 68.6(2)
Si2 C31 Li3 137.7(2)
Li2 C31 Li3 116.7(2)
C33 C32 C31 112.3(3)
C33 C32 C36 129.2(3)
C31 C32 C36 117.8(3)
C33 C32 Li2 75.4(3)
C31 C32 Li2 74.1(2)
C36 C32 Li2 125.5(3)
C33 C32 Li3 75.4(2)
C31 C32 Li3 74.0(2)
C36 C32 Li3 110.5(3)
Li2 C32 Li3 123.5(2)
C32 C33 C34 101.9(3)
C32 C33 C37 126.0(4)
C34 C33 C37 131.8(3)
C32 C33 Li2 69.3(3)
C34 C33 Li2 70.7(3)
C37 C33 Li2 127.0(3)
C32 C33 Li3 69.9(2)
C34 C33 Li3 73.5(2)
C37 C33 Li3 115.5(3)
Li2 C33 Li3 117.1(3)
C35 C34 C33 113.7(3)
C35 C34 C38 124.9(3)
C33 C34 C38 121.4(3)
C35 C34 Li2 71.8(3)
C33 C34 Li2 72.6(3)
C38 C34 Li2 122.1(3)
C35 C34 Li3 78.2(3)
C33 C34 Li3 70.7(3)
C38 C34 Li3 121.0(3)
Li2 C34 Li3 116.6(3)
C34 C35 C31 110.9(3)
C34 C35 C39 124.3(3)
C31 C35 C39 124.7(3)
C34 C35 Li2 75.5(3)
C31 C35 Li2 74.4(2)
C39 C35 Li2 119.1(3)
C34 C35 Li3 71.3(3)
C31 C35 Li3 68.2(2)
C39 C35 Li3 125.7(3)
Li2 C35 Li3 115.1(3)
O2 C42 C43 113.8(4)
C42 C43 C44 92.9(4)
C45 C44 C43 103.3(4)
O2 C45 C44 117.7(4)
O5 Li4 O6 116.6(5)
O5 Li4 O4 101.9(5)
O6 Li4 O4 109.6(5)
O5 Li4 O3 115.5(5)
O6 Li4 O3 105.5(5)
O4 Li4 O3 107.3(5)
O5 Li4 C62 131.8(5)
O6 Li4 C62 29.1(2)
O4 Li4 C62 119.4(5)
O3 Li4 C62 76.5(3)
C50 O3 C53 89.5(4)
C50 O3 Li4 124.9(4)
C53 O3 Li4 132.1(4)
O3 C50 C51 120.8(5)
O3 C50 C52 71.5(4)
C51 C50 C52 49.3(3)
C50 C51 C52 82.0(4)
C51 C52 C53 102.6(3)
C51 C52 C50 48.7(2)
C53 C52 C50 70.8(3)
C52 C53 O3 80.8(4)
C54 O4 C57 110.8(4)
C54 O4 Li4 124.9(5)
C57 O4 Li4 123.4(4)
O4 C54 C55 113.5(5)
C56 C55 C54 95.0(5)
C55 C56 C57 117.9(6)
C56 C57 O4 90.1(4)
C61 O5 C58 90.8(6)
C61 O5 Li4 130.4(5)
C58 O5 Li4 134.9(5)
C59 C58 O5 121.5(7)
C59 C58 C61 87.3(7)
O5 C58 C61 40.4(4)
C58 C59 C60 100.4(7)
C59 C60 C61 93.8(5)
O5 C61 C60 107.8(6)
O5 C61 C58 48.8(4)
C60 C61 C58 73.4(4)
C62 O6 C65 114.6(5)
C62 O6 Li4 109.0(5)
C65 O6 Li4 131.7(4)
O6 C62 C63 87.3(6)
O6 C62 Li4 41.9(4)
C63 C62 Li4 125.4(7)
C64 C63 C62 126.8(12)
C63 C64 C65 93.0(8)
O6 C65 C64 97.8(4)
C69 O7 C66 90.5(5)
C67 C66 O7 110.9(5)
C66 C67 C68 95.9(6)
C69 C68 C67 102.7(7)
C68 C69 O7 90.9(6)

loop_
_geom_bond_atom_site_label_1
_geom_bond_atom_site_label_2
_geom_bond_distance
Si1 C1 1.877(3)
Si1 C21 1.882(4)
Si1 C11 1.890(4)
Si1 C20 1.971(4)
Si2 C41 1.836(4)
Si2 C31 1.839(3)
Si2 C40 1.869(5)
Si2 C1' 1.973(3)
Li1 O1 1.964(7)
Li1 C2 2.127(7)
Li1 C11 2.213(8)
Li1 C12 2.370(8)
Li1 C15 2.403(8)
Li1 C14 2.462(8)
Li1 C13 2.495(7)
Li2 O2 1.988(7)
Li2 C2' 2.154(7)
Li2 C32 2.249(7)
Li2 C35 2.258(7)
Li2 C34 2.301(7)
Li2 C33 2.326(7)
Li2 C31 2.334(7)
Li3 C12 2.192(6)
Li3 C14 2.255(7)
Li3 C15 2.288(7)
Li3 C13 2.290(6)
Li3 C32 2.287(6)
Li3 C11 2.322(7)
Li3 C33 2.357(7)
Li3 C31 2.360(6)
Li3 C34 2.394(6)
Li3 C35 2.475(7)
O1 C25 1.524(6)
O1 C22 1.526(5)
O2 C45 1.285(6)
O2 C42 1.311(6)
C1 C2 1.592(4)
C1 B3 1.655(5)
C1 B4 1.691(5)
C1 B6 1.716(5)
C1 B5 1.772(6)
C2 B3 1.610(4)
C2 B6 1.620(4)
C2 B7 1.675(5)
C2 B11 1.815(5)
B3 B7 1.823(6)
B3 B8 1.870(6)
B3 B4 1.910(6)
B4 B5 1.663(6)
B4 B9 1.691(5)
B4 B8 1.834(6)
B5 B10 1.641(6)
B5 B9 1.766(5)
B5 B6 1.793(6)
B6 B11 1.657(6)
B6 B10 1.803(5)
B7 B11 1.708(6)
B7 B8 1.745(6)
B7 B12 1.801(5)
B8 B12 1.769(8)
B8 B9 1.844(6)
B9 B10 1.670(4)
B9 B12 1.788(5)
B10 B11 1.676(4)
B10 B12 1.774(6)
B11 B12 1.747(6)
C1' B6' 1.601(4)
C1' B5' 1.619(6)
C1' B3' 1.752(5)
C1' B4' 1.764(6)
C1' C2' 1.850(5)
C2' B11' 1.643(6)
C2' B6' 1.774(7)
C2' B7' 1.775(5)
C2' B3' 1.825(6)
B3' B7' 1.741(5)
B3' B8' 1.769(6)
B3' B4' 1.786(7)
B4' B8' 1.791(7)
B4' B5' 1.792(8)
B4' B9' 1.874(9)
B5' B9' 1.755(7)
B5' B6' 1.796(7)
B5' B10' 1.973(8)
B6' B10' 1.743(8)
B6' B11' 1.916(7)
B7' B11' 1.670(4)
B7' B12' 1.673(4)
B7' B8' 1.804(6)
B8' B9' 1.703(8)
B8' B12' 1.725(6)
B9' B12' 1.790(7)
B9' B10' 1.860(8)
B10' B12' 1.731(7)
B10' B11' 1.847(8)
B11' B12' 1.755(7)
C11 C12 1.410(5)
C11 C15 1.411(5)
C12 C16 1.466(5)
C12 C13 1.516(5)
C13 C17 1.402(5)
C13 C14 1.416(5)
C14 C15 1.453(5)
C14 C18 1.535(5)
C15 C19 1.468(5)
C22 C23 1.468(9)
C23 C24 1.155(10)
C24 C25 1.754(9)
C31 C35 1.456(5)
C31 C32 1.492(4)
C32 C33 1.389(5)
C32 C36 1.573(5)
C33 C34 1.459(5)
C33 C37 1.532(6)
C34 C35 1.283(5)
C34 C38 1.585(5)
C35 C39 1.567(5)
C42 C43 1.585(7)
C43 C44 1.626(7)
C44 C45 1.396(7)
Li4 O5 1.844(9)
Li4 O6 1.917(10)
Li4 O4 1.939(10)
Li4 O3 1.977(11)
Li4 C62 2.713(12)
O3 C50 1.362(7)
O3 C53 1.601(7)
C50 C51 1.525(6)
C50 C52 2.011(7)
C51 C52 1.540(5)
C52 C53 1.542(5)
O4 C54 1.278(7)
O4 C57 1.558(7)
C54 C55 1.376(11)
C55 C56 1.388(10)
C56 C57 1.426(10)
O5 C61 1.273(8)
O5 C58 1.477(9)
C58 C59 1.313(12)
C58 C61 1.962(13)
C59 C60 1.510(10)
C60 C61 1.650(9)
O6 C62 1.395(7)
O6 C65 1.376(7)
C62 C63 1.513(15)
C63 C64 1.288(15)
C64 C65 1.690(10)
O7 C69 1.478(8)
O7 C66 1.788(9)
C66 C67 1.217(9)
C67 C68 1.582(12)
C68 C69 1.402(14)
